data_1519600
loop_
_publ_author_name
'Butler, Ian R.'
'Horton, Peter N.'
'Hursthouse, Michael B.'

_publ_section_title
;
 C30H52FeP2
;
_journal_name_full 'Crystal Structure Report Archive'
_journal_page_first 920
_journal_year 2004
_chemical_formula_moiety 'C30 H52 Fe P2'
_chemical_formula_sum 'C30 H52 Fe P2'
_chemical_formula_weight 530.51
_space_group_IT_number 15
_symmetry_cell_setting monoclinic
_symmetry_space_group_name_Hall '-C 2yc'
_symmetry_space_group_name_H-M 'C 1 2/c 1'
_atom_sites_solution_hydrogens geom
_atom_sites_solution_primary direct
_atom_sites_solution_secondary difmap
_cell_angle_alpha 90.00
_cell_angle_beta 123.25(3)
_cell_angle_gamma 90.00
_cell_formula_units_Z 4
_cell_length_a 24.578(5)
_cell_length_b 9.3330(19)
_cell_length_c 15.288(3)
_cell_measurement_reflns_used 3565
_cell_measurement_temperature 120(2)
_cell_measurement_theta_max 27.485
_cell_measurement_theta_min 2.910
_cell_volume 2932.7(14)
_computing_cell_refinement 'DENZO (Otwinowski & Minor, 1997) & COLLECT (Hooft, R.W.W., 1998)'
_computing_data_collection 'COLLECT (Hooft, R.W.W., 1998)'
_computing_data_reduction 'DENZO (Otwinowski & Minor, 1997) & COLLECT (Hooft, R.W.W., 1998)'
_computing_molecular_graphics 'ORTEP3 for Windows (Farrugia, 1997)'
_computing_structure_refinement 'SHELXL-97 (Sheldrick, 1997b)'
_computing_structure_solution 'SHELXS-97 (Sheldrick, 1997a)'
_diffrn_ambient_temperature 120(2)
_diffrn_detector_area_resol_mean 9.091
_diffrn_measured_fraction_theta_full 0.998
_diffrn_measured_fraction_theta_max 0.998
_diffrn_measurement_device_type 'Bruker-Nonius 95mm CCD camera on \k-goniostat'
_diffrn_measurement_method '\f & \w scans'
_diffrn_radiation_monochromator graphite
_diffrn_radiation_source 'Bruker-Nonius FR591 rotating anode'
_diffrn_radiation_type MoK\a
_diffrn_radiation_wavelength 0.71073
_diffrn_reflns_av_R_equivalents 0.0614
_diffrn_reflns_av_sigmaI/netI 0.0407
_diffrn_reflns_limit_h_max 31
_diffrn_reflns_limit_h_min -31
_diffrn_reflns_limit_k_max 11
_diffrn_reflns_limit_k_min -12
_diffrn_reflns_limit_l_max 19
_diffrn_reflns_limit_l_min -18
_diffrn_reflns_number 25472
_diffrn_reflns_theta_full 27.48
_diffrn_reflns_theta_max 27.48
_diffrn_reflns_theta_min 3.47
_exptl_absorpt_coefficient_mu 0.639
_exptl_absorpt_correction_T_max 0.9749
_exptl_absorpt_correction_T_min 0.8216
_exptl_absorpt_correction_type multi-scan
_exptl_absorpt_process_details 'SADABS V2.10 (Sheldrick, G.M., 2003)'
_exptl_crystal_colour Orange
_exptl_crystal_density_diffrn 1.202
_exptl_crystal_density_method 'not measured'
_exptl_crystal_description Plate
_exptl_crystal_F_000 1152
_exptl_crystal_size_max 0.32
_exptl_crystal_size_mid 0.22
_exptl_crystal_size_min 0.04
_refine_diff_density_max 0.364
_refine_diff_density_min -0.299
_refine_diff_density_rms 0.058
_refine_ls_extinction_method none
_refine_ls_goodness_of_fit_ref 1.039
_refine_ls_hydrogen_treatment constr
_refine_ls_matrix_type full
_refine_ls_number_parameters 158
_refine_ls_number_reflns 3356
_refine_ls_number_restraints 0
_refine_ls_restrained_S_all 1.039
_refine_ls_R_factor_all 0.0524
_refine_ls_R_factor_gt 0.0341
_refine_ls_shift/su_max 0.000
_refine_ls_shift/su_mean 0.000
_refine_ls_structure_factor_coef Fsqd
_refine_ls_weighting_details 'calc w=1/[\s^2^(Fo^2^)+(0.0268P)^2^+3.5438P] where P=(Fo^2^+2Fc^2^)/3'
_refine_ls_weighting_scheme calc
_refine_ls_wR_factor_gt 0.0701
_refine_ls_wR_factor_ref 0.0770
_reflns_number_gt 2689
_reflns_number_total 3356
_reflns_threshold_expression >2sigma(I)
_cod_data_source_file eCrystal-920.cif
_cod_data_source_block 04src0551
_cod_depositor_comments
;
Citation :
Butler, Ian R. and Horton, Peter N. and Hursthouse, Michael B. (2004) 
University of Southampton, Crystal Structure Report Archive. 
(doi:10.5258/ecrystals/920)

More at:
http://ecrystals.chem.soton.ac.uk/920/
;
_cod_original_cell_volume 2932.6(14)
_cod_original_sg_symbol_H-M C2/c
_cod_database_code 1519600

loop_
_symmetry_equiv_pos_as_xyz
'x, y, z'
'-x, y, -z+1/2'
'x+1/2, y+1/2, z'
'-x+1/2, y+1/2, -z+1/2'
'-x, -y, -z'
'x, -y, z-1/2'
'-x+1/2, -y+1/2, -z'
'x+1/2, -y+1/2, z-1/2'

loop_
_atom_site_label
_atom_site_type_symbol
_atom_site_fract_x
_atom_site_fract_y
_atom_site_fract_z
_atom_site_U_iso_or_equiv
_atom_site_adp_type
_atom_site_occupancy
_atom_site_symmetry_multiplicity
_atom_site_calc_flag
_atom_site_refinement_flags
_atom_site_disorder_assembly
_atom_site_disorder_group
C1 C 0.07080(8) 0.21397(18) 0.22177(13) 0.0174(4) Uani 1 1 d . . .
C2 C 0.05442(8) 0.36429(19) 0.20448(13) 0.0191(4) Uani 1 1 d . . .
C3 C -0.01271(8) 0.3774(2) 0.12443(13) 0.0213(4) Uani 1 1 d . . .
C4 C -0.03897(8) 0.2373(2) 0.09101(13) 0.0199(4) Uani 1 1 d . . .
C5 C 0.01173(8) 0.13519(19) 0.15046(13) 0.0189(4) Uani 1 1 d . . .
C6 C 0.10009(9) 0.48856(19) 0.25443(15) 0.0258(4) Uani 1 1 d . . .
H6A H 0.1169 0.5159 0.2116 0.039 Uiso 1 1 calc R . .
H6B H 0.1364 0.4612 0.3245 0.039 Uiso 1 1 calc R . .
H6C H 0.0768 0.5699 0.2598 0.039 Uiso 1 1 calc R . .
C7 C -0.04873(9) 0.5148(2) 0.07560(16) 0.0308(5) Uani 1 1 d . . .
H7A H -0.0305 0.5912 0.1282 0.046 Uiso 1 1 calc R . .
H7B H -0.0949 0.5019 0.0491 0.046 Uiso 1 1 calc R . .
H7C H -0.0443 0.5409 0.0177 0.046 Uiso 1 1 calc R . .
C8 C -0.10768(9) 0.2080(2) 0.00096(14) 0.0278(4) Uani 1 1 d . . .
H8A H -0.1128 0.2377 -0.0646 0.042 Uiso 1 1 calc R . .
H8B H -0.1381 0.2619 0.0109 0.042 Uiso 1 1 calc R . .
H8C H -0.1168 0.1053 -0.0019 0.042 Uiso 1 1 calc R . .
C9 C 0.00499(9) -0.02412(19) 0.13547(14) 0.0231(4) Uani 1 1 d . . .
H9A H -0.0412 -0.0502 0.0967 0.035 Uiso 1 1 calc R . .
H9B H 0.0280 -0.0715 0.2039 0.035 Uiso 1 1 calc R . .
H9C H 0.0237 -0.0547 0.0960 0.035 Uiso 1 1 calc R . .
C10 C 0.17152(8) 0.1087(2) 0.20119(13) 0.0225(4) Uani 1 1 d . . .
H10 H 0.1491 0.0153 0.1707 0.027 Uiso 1 1 calc R . .
C11 C 0.24494(9) 0.0886(3) 0.25361(16) 0.0356(5) Uani 1 1 d . . .
H11A H 0.2535 0.0508 0.2025 0.053 Uiso 1 1 calc R . .
H11B H 0.2613 0.0212 0.3120 0.053 Uiso 1 1 calc R . .
H11C H 0.2669 0.1811 0.2799 0.053 Uiso 1 1 calc R . .
C12 C 0.14536(9) 0.2201(2) 0.11413(14) 0.0266(4) Uani 1 1 d . . .
H12A H 0.1642 0.3139 0.1444 0.040 Uiso 1 1 calc R . .
H12B H 0.0979 0.2251 0.0773 0.040 Uiso 1 1 calc R . .
H12C H 0.1572 0.1927 0.0648 0.040 Uiso 1 1 calc R . .
C13 C 0.16486(8) -0.00708(19) 0.37286(13) 0.0210(4) Uani 1 1 d . . .
H13 H 0.1286 -0.0095 0.3845 0.025 Uiso 1 1 calc R . .
C14 C 0.22879(9) 0.0010(2) 0.48165(14) 0.0277(4) Uani 1 1 d . . .
H14A H 0.2323 -0.0831 0.5229 0.042 Uiso 1 1 calc R . .
H14B H 0.2290 0.0881 0.5175 0.042 Uiso 1 1 calc R . .
H14C H 0.2657 0.0030 0.4737 0.042 Uiso 1 1 calc R . .
C15 C 0.16318(10) -0.1495(2) 0.32242(15) 0.0293(4) Uani 1 1 d . . .
H15A H 0.2021 -0.1580 0.3200 0.044 Uiso 1 1 calc R . .
H15B H 0.1242 -0.1534 0.2512 0.044 Uiso 1 1 calc R . .
H15C H 0.1621 -0.2285 0.3637 0.044 Uiso 1 1 calc R . .
P1 P 0.15665(2) 0.16510(5) 0.30333(3) 0.01731(11) Uani 1 1 d . . .
Fe1 Fe 0.0000 0.26191(4) 0.2500 0.01556(10) Uani 1 2 d S . .

loop_
_atom_site_aniso_label
_atom_site_aniso_U_11
_atom_site_aniso_U_22
_atom_site_aniso_U_33
_atom_site_aniso_U_23
_atom_site_aniso_U_13
_atom_site_aniso_U_12
C1 0.0162(8) 0.0185(9) 0.0164(8) 0.0001(7) 0.0083(7) -0.0005(7)
C2 0.0182(8) 0.0197(9) 0.0203(9) 0.0019(7) 0.0111(7) -0.0004(7)
C3 0.0217(9) 0.0226(10) 0.0207(9) 0.0062(7) 0.0123(8) 0.0038(7)
C4 0.0165(8) 0.0276(10) 0.0141(8) 0.0013(7) 0.0074(7) -0.0002(7)
C5 0.0185(8) 0.0218(9) 0.0159(8) -0.0021(7) 0.0091(7) -0.0021(7)
C6 0.0244(9) 0.0184(10) 0.0352(11) 0.0008(8) 0.0167(9) -0.0012(8)
C7 0.0284(10) 0.0295(11) 0.0348(11) 0.0149(9) 0.0174(9) 0.0102(9)
C8 0.0190(9) 0.0405(12) 0.0169(9) 0.0010(8) 0.0053(7) -0.0006(8)
C9 0.0218(9) 0.0223(10) 0.0240(9) -0.0060(7) 0.0117(8) -0.0035(7)
C10 0.0203(9) 0.0257(10) 0.0226(9) 0.0034(7) 0.0125(8) 0.0038(7)
C11 0.0258(10) 0.0539(15) 0.0319(11) 0.0126(10) 0.0189(9) 0.0131(10)
C12 0.0252(9) 0.0336(12) 0.0229(9) 0.0051(8) 0.0142(8) 0.0021(8)
C13 0.0197(9) 0.0214(10) 0.0216(9) 0.0021(7) 0.0111(7) 0.0003(7)
C14 0.0230(9) 0.0328(11) 0.0215(9) 0.0065(8) 0.0084(8) 0.0049(8)
C15 0.0314(11) 0.0181(10) 0.0334(11) 0.0027(8) 0.0145(9) 0.0014(8)
P1 0.0149(2) 0.0167(2) 0.0177(2) -0.00014(17) 0.00722(18) -0.00027(17)
Fe1 0.01383(17) 0.01558(19) 0.01518(17) 0.000 0.00662(14) 0.000

loop_
_atom_type_symbol
_atom_type_description
_atom_type_scat_dispersion_real
_atom_type_scat_dispersion_imag
_atom_type_scat_source
C C 0.0033 0.0016 'International Tables Vol C Tables 4.2.6.8 and 6.1.1.4'
H H 0.0000 0.0000 'International Tables Vol C Tables 4.2.6.8 and 6.1.1.4'
P P 0.1023 0.0942 'International Tables Vol C Tables 4.2.6.8 and 6.1.1.4'
Fe Fe 0.3463 0.8444 'International Tables Vol C Tables 4.2.6.8 and 6.1.1.4'

loop_
_geom_angle_atom_site_label_1
_geom_angle_atom_site_label_2
_geom_angle_atom_site_label_3
_geom_angle
_geom_angle_site_symmetry_1
_geom_angle_site_symmetry_3
C2 C1 C5 106.95(14) . .
C2 C1 P1 118.03(12) . .
C5 C1 P1 133.88(13) . .
C2 C1 Fe1 69.16(9) . .
C5 C1 Fe1 69.81(9) . .
P1 C1 Fe1 134.81(9) . .
C3 C2 C1 108.45(15) . .
C3 C2 C6 124.30(16) . .
C1 C2 C6 127.08(15) . .
C3 C2 Fe1 70.55(10) . .
C1 C2 Fe1 69.71(9) . .
C6 C2 Fe1 129.27(13) . .
C2 C3 C4 108.32(15) . .
C2 C3 C7 126.16(17) . .
C4 C3 C7 125.28(16) . .
C2 C3 Fe1 69.10(10) . .
C4 C3 Fe1 70.30(10) . .
C7 C3 Fe1 130.74(13) . .
C3 C4 C5 108.57(15) . .
C3 C4 C8 123.72(16) . .
C5 C4 C8 127.50(17) . .
C3 C4 Fe1 69.60(10) . .
C5 C4 Fe1 69.42(10) . .
C8 C4 Fe1 130.91(13) . .
C4 C5 C1 107.71(15) . .
C4 C5 C9 125.38(15) . .
C1 C5 C9 126.80(15) . .
C4 C5 Fe1 70.25(10) . .
C1 C5 Fe1 69.07(9) . .
C9 C5 Fe1 129.12(12) . .
C2 C6 H6A 109.5 . .
C2 C6 H6B 109.5 . .
H6A C6 H6B 109.5 . .
C2 C6 H6C 109.5 . .
H6A C6 H6C 109.5 . .
H6B C6 H6C 109.5 . .
C3 C7 H7A 109.5 . .
C3 C7 H7B 109.5 . .
H7A C7 H7B 109.5 . .
C3 C7 H7C 109.5 . .
H7A C7 H7C 109.5 . .
H7B C7 H7C 109.5 . .
C4 C8 H8A 109.5 . .
C4 C8 H8B 109.5 . .
H8A C8 H8B 109.5 . .
C4 C8 H8C 109.5 . .
H8A C8 H8C 109.5 . .
H8B C8 H8C 109.5 . .
C5 C9 H9A 109.5 . .
C5 C9 H9B 109.5 . .
H9A C9 H9B 109.5 . .
C5 C9 H9C 109.5 . .
H9A C9 H9C 109.5 . .
H9B C9 H9C 109.5 . .
C12 C10 C11 110.59(16) . .
C12 C10 P1 110.87(13) . .
C11 C10 P1 108.19(13) . .
C12 C10 H10 109.0 . .
C11 C10 H10 109.1 . .
P1 C10 H10 109.1 . .
C10 C11 H11A 109.5 . .
C10 C11 H11B 109.5 . .
H11A C11 H11B 109.5 . .
C10 C11 H11C 109.5 . .
H11A C11 H11C 109.5 . .
H11B C11 H11C 109.5 . .
C10 C12 H12A 109.5 . .
C10 C12 H12B 109.5 . .
H12A C12 H12B 109.5 . .
C10 C12 H12C 109.5 . .
H12A C12 H12C 109.5 . .
H12B C12 H12C 109.5 . .
C15 C13 C14 108.47(15) . .
C15 C13 P1 119.69(13) . .
C14 C13 P1 107.41(12) . .
C15 C13 H13 106.9 . .
C14 C13 H13 106.9 . .
P1 C13 H13 106.9 . .
C13 C14 H14A 109.5 . .
C13 C14 H14B 109.5 . .
H14A C14 H14B 109.5 . .
C13 C14 H14C 109.5 . .
H14A C14 H14C 109.5 . .
H14B C14 H14C 109.5 . .
C13 C15 H15A 109.5 . .
C13 C15 H15B 109.5 . .
H15A C15 H15B 109.5 . .
C13 C15 H15C 109.5 . .
H15A C15 H15C 109.5 . .
H15B C15 H15C 109.5 . .
C1 P1 C10 100.52(8) . .
C1 P1 C13 109.04(8) . .
C10 P1 C13 102.90(8) . .
C2 Fe1 C2 124.47(10) 2 .
C2 Fe1 C1 41.12(7) 2 2
C2 Fe1 C1 162.90(7) . 2
C2 Fe1 C1 162.90(7) 2 .
C2 Fe1 C1 41.12(7) . .
C1 Fe1 C1 154.90(10) 2 .
C2 Fe1 C5 153.61(7) 2 .
C2 Fe1 C5 68.71(7) . .
C1 Fe1 C5 120.31(7) 2 .
C1 Fe1 C5 41.13(7) . .
C2 Fe1 C5 68.71(7) 2 2
C2 Fe1 C5 153.61(7) . 2
C1 Fe1 C5 41.13(7) 2 2
C1 Fe1 C5 120.31(7) . 2
C5 Fe1 C5 110.25(10) . 2
C2 Fe1 C3 40.35(7) 2 2
C2 Fe1 C3 106.09(7) . 2
C1 Fe1 C3 68.52(7) 2 2
C1 Fe1 C3 126.32(7) . 2
C5 Fe1 C3 165.63(7) . 2
C5 Fe1 C3 68.07(7) 2 2
C2 Fe1 C3 106.09(7) 2 .
C2 Fe1 C3 40.35(7) . .
C1 Fe1 C3 126.32(7) 2 .
C1 Fe1 C3 68.52(7) . .
C5 Fe1 C3 68.07(7) . .
C5 Fe1 C3 165.63(7) 2 .
C3 Fe1 C3 117.28(10) 2 .
C2 Fe1 C4 118.67(7) 2 .
C2 Fe1 C4 67.85(7) . .
C1 Fe1 C4 108.69(7) 2 .
C1 Fe1 C4 68.38(7) . .
C5 Fe1 C4 40.33(7) . .
C5 Fe1 C4 129.50(7) 2 .
C3 Fe1 C4 151.62(7) 2 .
C3 Fe1 C4 40.10(7) . .
C2 Fe1 C4 67.85(7) 2 2
C2 Fe1 C4 118.67(7) . 2
C1 Fe1 C4 68.38(7) 2 2
C1 Fe1 C4 108.69(7) . 2
C5 Fe1 C4 129.50(7) . 2
C5 Fe1 C4 40.33(7) 2 2
C3 Fe1 C4 40.10(7) 2 2
C3 Fe1 C4 151.62(7) . 2
C4 Fe1 C4 167.33(10) . 2

loop_
_geom_bond_atom_site_label_1
_geom_bond_atom_site_label_2
_geom_bond_distance
_geom_bond_site_symmetry_2
C1 C2 1.443(2) .
C1 C5 1.450(2) .
C1 P1 1.8247(18) .
C1 Fe1 2.0585(17) .
C2 C3 1.422(2) .
C2 C6 1.499(2) .
C2 Fe1 2.0511(17) .
C3 C4 1.423(3) .
C3 C7 1.504(3) .
C3 Fe1 2.0702(17) .
C4 C5 1.430(2) .
C4 C8 1.507(2) .
C4 Fe1 2.0796(17) .
C5 C9 1.500(2) .
C5 Fe1 2.0685(17) .
C6 H6A 0.9800 .
C6 H6B 0.9800 .
C6 H6C 0.9800 .
C7 H7A 0.9800 .
C7 H7B 0.9800 .
C7 H7C 0.9800 .
C8 H8A 0.9800 .
C8 H8B 0.9800 .
C8 H8C 0.9800 .
C9 H9A 0.9800 .
C9 H9B 0.9800 .
C9 H9C 0.9800 .
C10 C12 1.525(2) .
C10 C11 1.532(3) .
C10 P1 1.8640(18) .
C10 H10 1.0000 .
C11 H11A 0.9800 .
C11 H11B 0.9800 .
C11 H11C 0.9800 .
C12 H12A 0.9800 .
C12 H12B 0.9800 .
C12 H12C 0.9800 .
C13 C15 1.526(3) .
C13 C14 1.541(2) .
C13 P1 1.8755(18) .
C13 H13 1.0000 .
C14 H14A 0.9800 .
C14 H14B 0.9800 .
C14 H14C 0.9800 .
C15 H15A 0.9800 .
C15 H15B 0.9800 .
C15 H15C 0.9800 .
Fe1 C2 2.0511(17) 2
Fe1 C1 2.0585(17) 2
Fe1 C5 2.0685(17) 2
Fe1 C3 2.0702(17) 2
Fe1 C4 2.0796(17) 2
